data_4026193
loop_
_publ_author_name
'Irina P. Romanova'
'Andrey V. Bogdanov'
'Vladimir F. Mironov'
'Gulnara R. Shaikhutdinova'
'Olga A. Larionova'
'Shamil K. Latypov'
'Alsu A. Balandina'
'Dmitry G. Yakhvarov'
'Aidar T. Gubaidullin'
'Alina F. Saifina'
'Oleg G. Sinyashin'

_publ_contact_author
;
 Structure Determination:

 Dr. Aidar T. Gubaidullin
 Institute of Organic &
 Physical Chemistry
 Arbuzov Str.8
 420088 Kazan
 Russia

 Alina F. Saifina
 Institute of Organic &
 Physical Chemistry
 Arbuzov Str.8
 420088 Kazan
 Russia
;
_publ_contact_author_email aidar@iopc.knc.ru
_publ_contact_author_fax
;
007 / 843 / 2732253
;
_publ_contact_author_phone
;   
007 / 843 / 2727573
;
_publ_section_title
;
 Deoxygenation of Some \a-Dicarbonyl Compounds by
 Tris(diethylamino)phosphine in the Presence of Fullerene C60
;
_journal_name_full 'Journal of Organic Chemistry'
_journal_page_first 2548
_journal_page_last 2557
_journal_paper_doi 10.1021/jo102332e
_journal_volume 76
_journal_year 2011
_chemical_formula_moiety 'C72 H6 O, 2(C S2)'
_chemical_formula_sum 'C74 H6 O S4'
_chemical_formula_weight 1039.03
_chemical_name_systematic
;
 ?
;
_space_group_IT_number 14
_symmetry_cell_setting monoclinic
_symmetry_Int_Tables_number 14
_symmetry_space_group_name_Hall '-P 2ybc'
_symmetry_space_group_name_H-M 'P 1 21/c 1'
_atom_sites_solution_hydrogens geom
_atom_sites_solution_primary direct
_atom_sites_solution_secondary difmap
_audit_creation_method SHELXL-97
_cell_angle_alpha 90.00
_cell_angle_beta 90.794(4)
_cell_angle_gamma 90.00
_cell_formula_units_Z 4
_cell_length_a 13.491(4)
_cell_length_b 13.676(4)
_cell_length_c 21.937(6)
_cell_measurement_reflns_used 1166
_cell_measurement_temperature 296(2)
_cell_measurement_theta_max 19.17
_cell_measurement_theta_min 2.31
_cell_volume 4047(2)
_computing_cell_refinement 'Bruker SMART'
_computing_data_collection 'Bruker SMART'
_computing_data_reduction 'Bruker SAINT'
_computing_molecular_graphics 'Bruker SHELXTL'
_computing_publication_material 'Bruker SHELXTL'
_computing_structure_refinement 'SHELXL-97 (Sheldrick, 1997)'
_computing_structure_solution 'Bruker SHELXTL'
_diffrn_ambient_temperature 296(2)
_diffrn_measured_fraction_theta_full 0.99
_diffrn_measured_fraction_theta_max 0.876
_diffrn_measurement_device_type 'CCD area detector'
_diffrn_measurement_method 'phi and omega scans'
_diffrn_radiation_monochromator graphite
_diffrn_radiation_source 'fine-focus sealed tube'
_diffrn_radiation_type MoK\a
_diffrn_radiation_wavelength 0.71073
_diffrn_reflns_av_R_equivalents 0.2439
_diffrn_reflns_av_sigmaI/netI 0.6479
_diffrn_reflns_limit_h_max 16
_diffrn_reflns_limit_h_min -16
_diffrn_reflns_limit_k_max 16
_diffrn_reflns_limit_k_min -14
_diffrn_reflns_limit_l_max 26
_diffrn_reflns_limit_l_min -23
_diffrn_reflns_number 14929
_diffrn_reflns_theta_full 26.00
_diffrn_reflns_theta_max 26.00
_diffrn_reflns_theta_min 2.12
_exptl_absorpt_coefficient_mu 0.298
_exptl_absorpt_correction_T_max 0.9794
_exptl_absorpt_correction_T_min 0.9029
_exptl_absorpt_correction_type multi-scan
_exptl_absorpt_process_details
; 
G.M. Sheldrick (1998a). SADABS v.2.01, Bruker.
Siemens Area Detector Absorption Correction Program.
Bruker AXS. Madison. Wisconsin. USA
;
_exptl_crystal_colour black
_exptl_crystal_density_diffrn 1.705
_exptl_crystal_description plate
_exptl_crystal_F_000 2088
_exptl_crystal_size_max 0.35
_exptl_crystal_size_mid 0.16
_exptl_crystal_size_min 0.07
_refine_diff_density_max 0.176
_refine_diff_density_min -0.191
_refine_diff_density_rms 0.044
_refine_ls_extinction_coef 0.75(4)
_refine_ls_extinction_expression Fc^*^=kFc[1+0.001xFc^2^\l^3^/sin(2\q)]^-1/4^
_refine_ls_extinction_method SHELXL
_refine_ls_goodness_of_fit_ref 0.992
_refine_ls_hydrogen_treatment constr
_refine_ls_matrix_type full
_refine_ls_number_parameters 713
_refine_ls_number_reflns 6973
_refine_ls_number_restraints 19
_refine_ls_restrained_S_all 0.990
_refine_ls_R_factor_all 0.3680
_refine_ls_R_factor_gt 0.0826
_refine_ls_shift/su_max 0.000
_refine_ls_shift/su_mean 0.000
_refine_ls_structure_factor_coef Fsqd
_refine_ls_weighting_details 'calc w=1/[\s^2^(Fo^2^)+(0.0271P)^2^+0.0000P] where P=(Fo^2^+2Fc^2^)/3'
_refine_ls_weighting_scheme calc
_refine_ls_wR_factor_gt 0.1246
_refine_ls_wR_factor_ref 0.2354
_reflns_number_gt 1704
_reflns_number_total 6973
_reflns_threshold_expression >2sigma(I)
_cod_data_source_file jo102332e_si_002.cif
_cod_data_source_block 11
_cod_original_sg_symbol_H-M 'P 21/c'
_cod_database_code 4026193

loop_
_symmetry_equiv_pos_as_xyz
'x, y, z'
'-x, y+1/2, -z+1/2'
'-x, -y, -z'
'x, -y-1/2, z-1/2'

loop_
_atom_site_label
_atom_site_type_symbol
_atom_site_fract_x
_atom_site_fract_y
_atom_site_fract_z
_atom_site_U_iso_or_equiv
_atom_site_adp_type
_atom_site_occupancy
_atom_site_symmetry_multiplicity
_atom_site_calc_flag
_atom_site_refinement_flags
C1 C 0.5797(6) 0.5987(6) 0.2893(4) 0.043(2) Uani 1 1 d .
C2 C 0.6078(6) 0.4935(6) 0.3165(4) 0.046(2) Uani 1 1 d .
C3 C 0.7179(8) 0.4750(8) 0.3301(4) 0.057(3) Uani 1 1 d .
C4 C 0.7844(9) 0.5487(9) 0.3294(4) 0.057(3) Uani 1 1 d .
C5 C 0.7582(8) 0.6478(8) 0.3045(4) 0.055(3) Uani 1 1 d .
C6 C 0.6654(7) 0.6660(7) 0.2852(4) 0.046(2) Uani 1 1 d .
C7 C 0.6504(7) 0.7199(6) 0.2299(5) 0.052(3) Uani 1 1 d .
C8 C 0.5682(8) 0.6749(8) 0.1918(6) 0.074(3) Uani 1 1 d .
C9 C 0.5256(6) 0.5972(7) 0.2305(5) 0.051(3) Uani 1 1 d .
C10 C 0.4944(6) 0.5132(8) 0.2005(5) 0.058(3) Uani 1 1 d .
C11 C 0.5223(7) 0.4191(7) 0.2260(5) 0.054(3) Uani 1 1 d .
C12 C 0.5761(7) 0.4066(7) 0.2774(4) 0.046(2) Uani 1 1 d .
C13 C 0.6554(8) 0.3359(9) 0.2796(5) 0.066(3) Uani 1 1 d .
C14 C 0.7424(9) 0.3761(7) 0.3116(4) 0.055(3) Uani 1 1 d .
C15 C 0.8398(9) 0.3541(8) 0.2946(5) 0.059(3) Uani 1 1 d .
C16 C 0.9112(9) 0.4272(9) 0.2943(5) 0.064(3) Uani 1 1 d .
C17 C 0.8877(8) 0.5220(8) 0.3129(4) 0.057(3) Uani 1 1 d .
C18 C 0.9218(7) 0.6062(8) 0.2788(4) 0.053(3) Uani 1 1 d .
C19 C 0.8445(8) 0.6768(7) 0.2742(5) 0.055(3) Uani 1 1 d .
C20 C 0.8304(8) 0.7360(7) 0.2192(5) 0.058(3) Uani 1 1 d .
C21 C 0.7311(8) 0.7525(6) 0.1976(5) 0.052(3) Uani 1 1 d .
C22 C 0.7337(10) 0.7517(7) 0.1307(6) 0.071(3) Uani 1 1 d .
C23 C 0.6527(9) 0.7129(8) 0.1010(5) 0.066(3) Uani 1 1 d .
C24 C 0.5670(8) 0.6757(8) 0.1298(5) 0.061(3) Uani 1 1 d .
C25 C 0.5277(7) 0.5888(9) 0.1014(5) 0.061(3) Uani 1 1 d .
C26 C 0.4947(7) 0.5081(9) 0.1351(5) 0.059(3) Uani 1 1 d .
C27 C 0.5204(7) 0.4112(7) 0.1165(5) 0.051(3) Uani 1 1 d .
C28 C 0.5348(6) 0.3555(7) 0.1725(5) 0.050(3) Uani 1 1 d .
C29 C 0.6094(8) 0.2816(7) 0.1737(5) 0.059(3) Uani 1 1 d .
C30 C 0.6716(8) 0.2752(6) 0.2290(5) 0.053(3) Uani 1 1 d .
C31 C 0.7722(9) 0.2501(7) 0.2096(5) 0.061(3) Uani 1 1 d .
C32 C 0.8495(9) 0.2876(9) 0.2422(5) 0.066(3) Uani 1 1 d .
C33 C 0.9372(8) 0.3254(9) 0.2131(6) 0.070(3) Uani 1 1 d .
C34 C 0.9750(7) 0.4126(8) 0.2418(6) 0.062(3) Uani 1 1 d .
C35 C 1.0094(7) 0.4952(8) 0.2087(5) 0.057(3) Uani 1 1 d .
C36 C 0.9836(7) 0.5924(8) 0.2274(5) 0.058(3) Uani 1 1 d .
C37 C 0.9684(7) 0.6508(8) 0.1707(5) 0.057(3) Uani 1 1 d .
C38 C 0.8909(8) 0.7208(8) 0.1689(5) 0.063(3) Uani 1 1 d .
C39 C 0.8329(9) 0.7300(8) 0.1140(5) 0.061(3) Uani 1 1 d .
C40 C 0.8458(9) 0.6666(10) 0.0638(6) 0.078(4) Uani 1 1 d .
C41 C 0.7653(10) 0.6284(10) 0.0320(4) 0.070(3) Uani 1 1 d .
C42 C 0.6714(10) 0.6502(8) 0.0476(5) 0.065(3) Uani 1 1 d .
C43 C 0.5919(8) 0.5731(8) 0.0500(5) 0.064(3) Uani 1 1 d .
C44 C 0.6158(9) 0.4775(9) 0.0333(5) 0.068(3) Uani 1 1 d .
C45 C 0.5798(8) 0.3946(9) 0.0658(5) 0.060(3) Uani 1 1 d .
C46 C 0.6587(8) 0.3203(8) 0.0681(5) 0.058(3) Uani 1 1 d .
C47 C 0.6718(9) 0.2677(7) 0.1229(5) 0.064(3) Uani 1 1 d .
C48 C 0.7708(10) 0.2460(7) 0.1469(6) 0.067(3) Uani 1 1 d .
C49 C 0.8496(9) 0.2816(7) 0.1141(5) 0.058(3) Uani 1 1 d .
C50 C 0.9360(7) 0.3239(8) 0.1496(6) 0.068(3) Uani 1 1 d .
C51 C 0.9748(7) 0.4046(10) 0.1136(6) 0.073(3) Uani 1 1 d .
C52 C 1.0087(6) 0.4887(8) 0.1440(5) 0.062(3) Uani 1 1 d .
C53 C 0.9825(7) 0.5853(8) 0.1188(5) 0.055(3) Uani 1 1 d .
C54 C 0.9265(8) 0.5957(9) 0.0669(5) 0.066(3) Uani 1 1 d .
C55 C 0.8881(8) 0.5081(9) 0.0345(4) 0.068(3) Uani 1 1 d .
C56 C 0.7896(9) 0.5285(9) 0.0143(5) 0.069(3) Uani 1 1 d .
C57 C 0.7150(9) 0.4533(9) 0.0143(4) 0.065(3) Uani 1 1 d .
C58 C 0.7469(9) 0.3557(8) 0.0374(4) 0.061(3) Uani 1 1 d .
C59 C 0.8394(8) 0.3379(8) 0.0596(5) 0.055(3) Uani 1 1 d .
C60 C 0.9114(8) 0.4135(9) 0.0568(5) 0.065(3) Uani 1 1 d .
C61 C 0.5354(8) 0.5584(7) 0.3487(5) 0.060(3) Uani 1 1 d .
C62 C 0.5736(10) 0.6097(7) 0.4116(5) 0.064(3) Uani 1 1 d .
C63 C 0.4924(10) 0.6085(8) 0.4495(5) 0.079(3) Uani 1 1 d D
C64 C 0.4090(9) 0.5632(9) 0.4194(6) 0.075(3) Uani 1 1 d D
C65 C 0.4312(9) 0.5357(7) 0.3597(6) 0.074(4) Uani 1 1 d .
C66 C 0.3504(8) 0.5003(8) 0.3232(6) 0.077(3) Uani 1 1 d D
H66 H 0.3598 0.4832 0.2827 0.093 Uiso 1 1 calc R
C67 C 0.2573(8) 0.4918(7) 0.3493(6) 0.083(4) Uani 1 1 d D
H67 H 0.2046 0.4695 0.3253 0.099 Uiso 1 1 calc R
C68 C 0.2405(9) 0.5153(8) 0.4097(5) 0.075(3) Uani 1 1 d D
H68 H 0.1777 0.5072 0.4260 0.090 Uiso 1 1 calc R
C69 C 0.3175(9) 0.5510(8) 0.4462(6) 0.076(3) Uani 1 1 d D
C70 C 0.3101(11) 0.5856(9) 0.5076(6) 0.095(5) Uani 1 1 d D
H70 H 0.2505 0.5775 0.5278 0.115 Uiso 1 1 calc R
C71 C 0.3901(10) 0.6316(9) 0.5387(6) 0.087(4) Uani 1 1 d D
H71 H 0.3824 0.6546 0.5783 0.104 Uiso 1 1 calc R
C72 C 0.4831(9) 0.6423(7) 0.5087(4) 0.074(3) Uani 1 1 d D
H72 H 0.5365 0.6716 0.5287 0.089 Uiso 1 1 calc R
C73 C 0.2502(7) 0.5049(6) 0.1468(5) 0.060(3) Uani 1 1 d D
C74 C 0.9790(7) 0.6525(8) 0.4982(5) 0.084(4) Uani 1 1 d D
O62 O 0.6582(6) 0.6408(6) 0.4191(3) 0.093(3) Uani 1 1 d .
S1 S 0.2463(2) 0.6157(3) 0.14375(19) 0.1105(14) Uani 1 1 d D
S2 S 0.2580(2) 0.3943(3) 0.14654(19) 0.1053(14) Uani 1 1 d D
S3 S 0.9043(4) 0.6643(4) 0.4478(2) 0.168(2) Uani 1 1 d D
S4 S 1.0493(4) 0.6435(5) 0.5515(3) 0.189(3) Uani 1 1 d D

loop_
_atom_site_aniso_label
_atom_site_aniso_U_11
_atom_site_aniso_U_22
_atom_site_aniso_U_33
_atom_site_aniso_U_23
_atom_site_aniso_U_13
_atom_site_aniso_U_12
C1 0.046(6) 0.047(6) 0.036(6) 0.001(5) -0.003(5) 0.010(5)
C2 0.049(6) 0.041(6) 0.047(6) -0.008(5) -0.002(5) 0.005(5)
C3 0.071(8) 0.077(9) 0.023(6) 0.011(5) -0.007(5) 0.002(6)
C4 0.077(8) 0.065(8) 0.030(6) -0.004(5) -0.008(5) -0.006(7)
C5 0.072(8) 0.071(8) 0.022(6) -0.016(5) -0.004(5) -0.027(7)
C6 0.060(7) 0.048(6) 0.029(6) -0.014(5) 0.001(5) -0.010(5)
C7 0.060(7) 0.031(6) 0.066(8) -0.009(5) 0.001(6) 0.002(5)
C8 0.068(8) 0.063(8) 0.092(10) -0.003(7) 0.000(7) 0.008(6)
C9 0.038(6) 0.050(6) 0.064(7) -0.005(6) 0.002(5) 0.016(5)
C10 0.041(6) 0.081(9) 0.052(7) -0.025(6) -0.005(5) 0.017(6)
C11 0.070(7) 0.043(7) 0.050(7) 0.009(6) 0.017(6) -0.004(5)
C12 0.063(7) 0.043(6) 0.032(6) 0.011(5) 0.004(5) 0.004(5)
C13 0.083(8) 0.077(8) 0.038(7) 0.035(6) 0.011(6) -0.002(7)
C14 0.084(9) 0.044(7) 0.035(6) 0.003(5) -0.017(5) -0.007(6)
C15 0.063(8) 0.063(8) 0.050(7) 0.021(6) -0.012(6) 0.014(7)
C16 0.084(9) 0.064(8) 0.042(7) 0.015(6) -0.016(6) -0.002(7)
C17 0.070(8) 0.067(9) 0.035(6) 0.007(5) -0.008(5) -0.021(7)
C18 0.042(6) 0.078(8) 0.038(6) -0.023(6) -0.018(5) -0.017(6)
C19 0.065(7) 0.049(7) 0.050(7) -0.029(5) -0.016(6) -0.006(6)
C20 0.068(8) 0.055(7) 0.052(8) -0.018(6) 0.005(6) -0.007(6)
C21 0.069(8) 0.034(6) 0.052(8) -0.014(5) -0.004(6) -0.002(5)
C22 0.086(9) 0.046(6) 0.079(10) 0.032(6) -0.023(8) -0.008(7)
C23 0.077(8) 0.067(8) 0.054(8) 0.034(7) -0.007(7) 0.016(7)
C24 0.077(8) 0.058(8) 0.048(8) 0.009(6) -0.020(6) 0.015(6)
C25 0.049(7) 0.084(9) 0.049(8) 0.009(7) -0.020(6) 0.013(6)
C26 0.050(6) 0.082(9) 0.046(7) 0.015(7) -0.005(5) -0.009(6)
C27 0.070(7) 0.038(6) 0.044(7) -0.007(5) -0.014(5) -0.001(5)
C28 0.044(6) 0.038(6) 0.069(8) -0.003(6) -0.002(5) -0.013(5)
C29 0.100(9) 0.038(6) 0.040(7) -0.016(5) 0.009(6) -0.005(6)
C30 0.070(8) 0.034(6) 0.054(8) 0.015(5) -0.008(6) 0.001(5)
C31 0.075(9) 0.048(7) 0.060(8) 0.015(6) -0.004(7) 0.001(6)
C32 0.062(8) 0.083(9) 0.053(8) 0.020(7) 0.004(7) 0.027(7)
C33 0.053(7) 0.082(9) 0.074(9) 0.014(7) -0.002(7) 0.035(7)
C34 0.048(7) 0.059(8) 0.078(9) -0.007(7) -0.024(6) 0.015(6)
C35 0.055(6) 0.055(7) 0.062(8) 0.000(7) 0.000(5) -0.001(6)
C36 0.064(7) 0.061(7) 0.050(7) -0.019(6) -0.015(6) -0.019(6)
C37 0.061(7) 0.063(7) 0.046(7) 0.009(6) -0.009(5) -0.030(6)
C38 0.066(7) 0.062(7) 0.063(8) 0.003(6) 0.006(7) -0.004(6)
C39 0.086(9) 0.050(7) 0.047(7) 0.015(6) -0.014(7) -0.005(6)
C40 0.071(8) 0.089(9) 0.072(9) 0.045(8) -0.015(7) -0.039(8)
C41 0.091(10) 0.095(11) 0.023(6) -0.004(6) 0.019(6) -0.028(8)
C42 0.105(10) 0.059(7) 0.031(7) 0.011(6) -0.016(6) -0.015(8)
C43 0.083(8) 0.067(8) 0.040(7) 0.015(6) -0.018(6) 0.014(7)
C44 0.077(8) 0.080(10) 0.048(7) -0.014(6) 0.001(6) 0.009(7)
C45 0.062(7) 0.076(8) 0.041(7) -0.024(6) -0.009(6) -0.026(7)
C46 0.054(7) 0.064(7) 0.057(8) -0.026(6) -0.005(6) -0.008(6)
C47 0.084(9) 0.048(7) 0.060(9) -0.019(6) -0.001(7) -0.024(6)
C48 0.098(10) 0.045(6) 0.057(9) -0.021(6) 0.010(7) -0.008(6)
C49 0.089(9) 0.049(7) 0.038(7) -0.006(5) 0.004(6) 0.020(6)
C50 0.054(7) 0.060(8) 0.091(10) 0.012(7) 0.000(7) 0.016(6)
C51 0.051(7) 0.095(10) 0.073(9) -0.024(8) -0.002(6) 0.002(7)
C52 0.034(6) 0.078(9) 0.074(8) -0.016(7) -0.010(5) 0.014(6)
C53 0.042(6) 0.065(8) 0.057(8) -0.016(6) 0.016(5) -0.007(5)
C54 0.071(8) 0.075(8) 0.051(7) 0.001(6) -0.004(6) -0.008(7)
C55 0.076(8) 0.097(10) 0.030(6) 0.004(7) 0.011(5) -0.015(8)
C56 0.083(9) 0.086(10) 0.039(7) 0.000(6) -0.008(6) -0.015(8)
C57 0.091(9) 0.083(8) 0.020(6) -0.013(5) -0.005(6) -0.015(8)
C58 0.088(9) 0.062(8) 0.032(6) -0.012(5) 0.005(6) -0.015(7)
C59 0.065(7) 0.062(7) 0.039(7) -0.031(6) 0.008(6) -0.012(6)
C60 0.060(7) 0.073(8) 0.063(8) -0.021(7) 0.011(6) 0.003(7)
C61 0.074(8) 0.055(7) 0.051(7) -0.008(5) -0.008(6) 0.008(6)
C62 0.075(8) 0.045(6) 0.070(8) 0.008(6) -0.022(7) -0.015(6)
C63 0.091(10) 0.075(8) 0.070(10) 0.003(7) -0.008(8) 0.020(8)
C64 0.088(10) 0.078(9) 0.059(9) 0.005(7) 0.011(8) 0.014(7)
C65 0.079(9) 0.038(7) 0.104(12) -0.004(6) -0.014(8) 0.000(6)
C66 0.051(7) 0.077(8) 0.105(10) -0.002(7) 0.009(7) 0.014(7)
C67 0.073(9) 0.042(7) 0.133(13) -0.007(7) -0.012(8) -0.010(6)
C68 0.090(9) 0.069(8) 0.066(9) -0.010(6) 0.011(7) -0.004(7)
C69 0.114(11) 0.049(7) 0.065(9) -0.002(6) 0.024(9) 0.014(7)
C70 0.100(11) 0.085(10) 0.102(13) 0.052(9) 0.027(9) 0.033(8)
C71 0.095(10) 0.088(10) 0.079(10) 0.023(8) 0.045(9) 0.030(8)
C72 0.127(11) 0.059(7) 0.036(7) -0.005(5) 0.002(7) 0.023(7)
C73 0.056(6) 0.063(8) 0.061(7) -0.006(6) 0.002(5) 0.000(6)
C74 0.077(8) 0.077(8) 0.098(10) 0.009(7) -0.031(8) -0.003(6)
O62 0.102(6) 0.108(7) 0.069(6) -0.019(5) -0.005(5) -0.021(5)
S1 0.094(3) 0.104(3) 0.133(3) -0.052(3) -0.003(2) 0.002(2)
S2 0.093(3) 0.091(3) 0.131(3) 0.048(2) -0.011(2) -0.004(2)
S3 0.217(5) 0.183(5) 0.105(4) -0.036(3) -0.021(3) -0.017(4)
S4 0.177(5) 0.252(6) 0.137(5) 0.018(4) 0.020(4) 0.098(4)

loop_
_atom_type_symbol
_atom_type_description
_atom_type_scat_dispersion_real
_atom_type_scat_dispersion_imag
_atom_type_scat_source
C C 0.0033 0.0016 'International Tables Vol C Tables 4.2.6.8 and 6.1.1.4'
H H 0.0000 0.0000 'International Tables Vol C Tables 4.2.6.8 and 6.1.1.4'
O O 0.0106 0.0060 'International Tables Vol C Tables 4.2.6.8 and 6.1.1.4'
S S 0.1246 0.1234 'International Tables Vol C Tables 4.2.6.8 and 6.1.1.4'

loop_
_geom_angle_atom_site_label_1
_geom_angle_atom_site_label_2
_geom_angle_atom_site_label_3
_geom_angle
C9 C1 C6 109.5(8)
C9 C1 C61 122.8(8)
C6 C1 C61 125.8(8)
C9 C1 C2 115.2(8)
C6 C1 C2 113.6(7)
C61 C1 C2 57.1(6)
C61 C2 C12 123.1(8)
C61 C2 C3 129.8(8)
C12 C2 C3 104.2(7)
C61 C2 C1 59.6(6)
C12 C2 C1 115.4(7)
C3 C2 C1 116.4(7)
C4 C3 C14 122.6(10)
C4 C3 C2 121.2(10)
C14 C3 C2 108.8(9)
C3 C4 C17 116.3(10)
C3 C4 C5 121.7(10)
C17 C4 C5 110.5(10)
C6 C5 C19 125.0(10)
C6 C5 C4 119.8(9)
C19 C5 C4 103.6(10)
C5 C6 C7 119.0(9)
C5 C6 C1 126.3(9)
C7 C6 C1 105.6(8)
C21 C7 C6 119.8(9)
C21 C7 C8 115.3(10)
C6 C7 C8 110.6(9)
C24 C8 C9 125.4(11)
C24 C8 C7 123.2(11)
C9 C8 C7 105.3(10)
C10 C9 C1 124.8(9)
C10 C9 C8 116.1(10)
C1 C9 C8 107.4(9)
C9 C10 C26 120.6(10)
C9 C10 C11 118.5(9)
C26 C10 C11 109.8(9)
C12 C11 C10 124.8(9)
C12 C11 C28 121.8(9)
C10 C11 C28 104.4(9)
C11 C12 C13 120.4(9)
C11 C12 C2 121.1(8)
C13 C12 C2 107.6(9)
C30 C13 C12 119.5(10)
C30 C13 C14 117.9(10)
C12 C13 C14 110.6(10)
C15 C14 C3 119.4(10)
C15 C14 C13 122.5(10)
C3 C14 C13 107.5(10)
C16 C15 C14 120.0(11)
C16 C15 C32 111.8(11)
C14 C15 C32 115.7(10)
C15 C16 C17 120.4(11)
C15 C16 C34 108.8(11)
C17 C16 C34 119.7(10)
C16 C17 C18 120.7(10)
C16 C17 C4 121.1(10)
C18 C17 C4 103.5(10)
C19 C18 C36 118.1(10)
C19 C18 C17 109.7(9)
C36 C18 C17 119.8(10)
C5 C19 C18 112.7(10)
C5 C19 C20 116.6(10)
C18 C19 C20 121.3(10)
C38 C20 C21 108.4(10)
C38 C20 C19 119.9(10)
C21 C20 C19 118.0(10)
C7 C21 C20 121.4(10)
C7 C21 C22 122.7(10)
C20 C21 C22 107.0(10)
C23 C22 C39 123.0(12)
C23 C22 C21 116.5(11)
C39 C22 C21 107.1(10)
C22 C23 C24 125.2(11)
C22 C23 C42 117.2(11)
C24 C23 C42 107.2(11)
C8 C24 C23 116.7(11)
C8 C24 C25 115.2(11)
C23 C24 C25 113.6(10)
C26 C25 C24 122.6(10)
C26 C25 C43 119.4(10)
C24 C25 C43 103.9(10)
C25 C26 C27 119.9(10)
C25 C26 C10 119.5(10)
C27 C26 C10 109.4(9)
C45 C27 C26 121.3(10)
C45 C27 C28 120.9(10)
C26 C27 C28 106.0(9)
C29 C28 C27 118.3(9)
C29 C28 C11 119.5(9)
C27 C28 C11 110.3(8)
C47 C29 C28 120.4(10)
C47 C29 C30 107.6(10)
C28 C29 C30 116.9(9)
C13 C30 C31 121.4(10)
C13 C30 C29 121.6(9)
C31 C30 C29 107.1(10)
C32 C31 C48 122.7(11)
C32 C31 C30 117.8(11)
C48 C31 C30 107.5(11)
C31 C32 C33 122.0(11)
C31 C32 C15 124.6(10)
C33 C32 C15 101.9(11)
C50 C33 C34 116.6(11)
C50 C33 C32 115.9(11)
C34 C33 C32 113.0(11)
C35 C34 C33 123.5(11)
C35 C34 C16 119.5(9)
C33 C34 C16 104.4(10)
C52 C35 C34 117.5(10)
C52 C35 C36 110.2(10)
C34 C35 C36 120.5(10)
C18 C36 C35 119.7(10)
C18 C36 C37 121.0(10)
C35 C36 C37 106.8(9)
C38 C37 C53 119.6(9)
C38 C37 C36 118.6(9)
C53 C37 C36 107.7(9)
C20 C38 C37 121.1(10)
C20 C38 C39 109.5(10)
C37 C38 C39 118.5(10)
C40 C39 C22 117.0(11)
C40 C39 C38 122.0(11)
C22 C39 C38 107.9(10)
C41 C40 C39 121.3(12)
C41 C40 C54 110.6(13)
C39 C40 C54 118.1(11)
C42 C41 C40 121.4(12)
C42 C41 C56 119.3(11)
C40 C41 C56 108.1(13)
C41 C42 C23 120.1(11)
C41 C42 C43 121.6(11)
C23 C42 C43 104.4(11)
C44 C43 C25 119.1(11)
C44 C43 C42 118.7(11)
C25 C43 C42 110.9(10)
C43 C44 C45 122.1(11)
C43 C44 C57 120.5(11)
C45 C44 C57 106.5(10)
C27 C45 C44 118.1(10)
C27 C45 C46 120.4(11)
C44 C45 C46 108.4(9)
C47 C46 C58 118.0(10)
C47 C46 C45 117.7(10)
C58 C46 C45 110.4(10)
C46 C47 C29 122.2(11)
C46 C47 C48 121.0(10)
C29 C47 C48 107.1(10)
C31 C48 C49 120.5(11)
C31 C48 C47 110.6(11)
C49 C48 C47 116.6(11)
C48 C49 C59 124.1(11)
C48 C49 C50 117.5(10)
C59 C49 C50 106.9(10)
C33 C50 C51 122.0(12)
C33 C50 C49 121.4(10)
C51 C50 C49 107.0(10)
C52 C51 C50 118.7(11)
C52 C51 C60 120.3(11)
C50 C51 C60 107.7(10)
C51 C52 C35 121.6(11)
C51 C52 C53 118.7(10)
C35 C52 C53 108.5(9)
C54 C53 C37 120.6(10)
C54 C53 C52 122.3(9)
C37 C53 C52 106.8(9)
C53 C54 C40 120.9(10)
C53 C54 C55 120.1(11)
C40 C54 C55 105.0(10)
C60 C55 C56 119.2(10)
C60 C55 C54 119.8(10)
C56 C55 C54 108.0(11)
C55 C56 C57 120.7(11)
C55 C56 C41 108.3(11)
C57 C56 C41 120.6(11)
C56 C57 C44 119.1(11)
C56 C57 C58 116.2(11)
C44 C57 C58 111.9(10)
C59 C58 C46 121.8(11)
C59 C58 C57 122.9(10)
C46 C58 C57 102.7(10)
C58 C59 C60 118.7(11)
C58 C59 C49 118.4(10)
C60 C59 C49 111.8(10)
C55 C60 C59 122.1(10)
C55 C60 C51 118.7(10)
C59 C60 C51 106.6(11)
C65 C61 C2 125.8(9)
C65 C61 C1 126.8(9)
C2 C61 C1 63.4(6)
C65 C61 C62 104.3(9)
C2 C61 C62 117.0(9)
C1 C61 C62 116.1(9)
O62 C62 C63 131.8(11)
O62 C62 C61 123.1(11)
C63 C62 C61 105.1(9)
C62 C63 C72 129.9(11)
C62 C63 C64 110.5(9)
C72 C63 C64 119.5(12)
C69 C64 C65 124.6(12)
C69 C64 C63 123.7(12)
C65 C64 C63 111.7(10)
C64 C65 C66 116.4(12)
C64 C65 C61 108.4(10)
C66 C65 C61 135.1(12)
C67 C66 C65 119.0(11)
C67 C66 H66 120.5
C65 C66 H66 120.5
C68 C67 C66 122.3(11)
C68 C67 H67 118.9
C66 C67 H67 118.9
C67 C68 C69 120.0(11)
C67 C68 H68 120.0
C69 C68 H68 120.0
C64 C69 C68 117.6(11)
C64 C69 C70 115.7(12)
C68 C69 C70 126.5(12)
C71 C70 C69 122.4(12)
C71 C70 H70 118.8
C69 C70 H70 118.8
C70 C71 C72 119.4(12)
C70 C71 H71 120.3
C72 C71 H71 120.3
C63 C72 C71 119.3(12)
C63 C72 H72 120.4
C71 C72 H72 120.4
S2 C73 S1 176.6(8)
S3 C74 S4 176.4(10)

loop_
_geom_bond_atom_site_label_1
_geom_bond_atom_site_label_2
_geom_bond_distance
C1 C9 1.473(12)
C1 C6 1.482(12)
C1 C61 1.545(13)
C1 C2 1.601(12)
C2 C61 1.504(12)
C2 C12 1.524(12)
C2 C3 1.533(13)
C3 C4 1.350(14)
C3 C14 1.452(13)
C4 C17 1.491(13)
C4 C5 1.501(14)
C5 C6 1.340(12)
C5 C19 1.405(12)
C6 C7 1.432(13)
C7 C21 1.380(12)
C7 C8 1.510(14)
C8 C24 1.360(14)
C8 C9 1.481(14)
C9 C10 1.386(12)
C10 C26 1.437(13)
C10 C11 1.451(12)
C11 C12 1.343(13)
C11 C28 1.473(13)
C12 C13 1.442(13)
C13 C30 1.405(14)
C13 C14 1.467(14)
C14 C15 1.404(13)
C15 C16 1.389(13)
C15 C32 1.472(14)
C16 C17 1.397(15)
C16 C34 1.461(14)
C17 C18 1.452(12)
C18 C19 1.424(12)
C18 C36 1.424(12)
C19 C20 1.464(14)
C20 C38 1.397(13)
C20 C21 1.433(13)
C21 C22 1.470(14)
C22 C23 1.371(14)
C22 C39 1.424(14)
C23 C24 1.419(13)
C23 C42 1.477(14)
C24 C25 1.440(14)
C25 C26 1.403(13)
C25 C43 1.448(14)
C26 C27 1.430(13)
C27 C45 1.399(13)
C27 C28 1.456(13)
C28 C29 1.426(12)
C29 C47 1.418(13)
C29 C30 1.469(13)
C30 C31 1.468(13)
C31 C32 1.357(14)
C31 C48 1.377(14)
C32 C33 1.447(13)
C33 C50 1.395(14)
C33 C34 1.438(14)
C34 C35 1.423(13)
C35 C52 1.421(14)
C35 C36 1.435(12)
C36 C37 1.490(13)
C37 C38 1.418(13)
C37 C53 1.464(13)
C38 C39 1.432(14)
C39 C40 1.415(15)
C40 C41 1.385(14)
C40 C54 1.458(14)
C41 C42 1.351(14)
C41 C56 1.459(15)
C42 C43 1.506(14)
C43 C44 1.396(14)
C44 C45 1.428(13)
C44 C57 1.446(14)
C45 C46 1.472(13)
C46 C47 1.410(14)
C46 C58 1.459(13)
C47 C48 1.459(14)
C48 C49 1.381(13)
C49 C59 1.427(14)
C49 C50 1.507(14)
C50 C51 1.458(15)
C51 C52 1.404(13)
C51 C60 1.507(15)
C52 C53 1.474(13)
C53 C54 1.364(14)
C54 C55 1.483(14)
C55 C60 1.417(14)
C55 C56 1.422(15)
C56 C57 1.439(14)
C57 C58 1.489(14)
C58 C59 1.355(13)
C59 C60 1.420(13)
C61 C65 1.463(14)
C61 C62 1.625(14)
C62 O62 1.227(11)
C62 C63 1.384(14)
C63 C72 1.386(8)
C63 C64 1.437(9)
C64 C69 1.385(8)
C64 C65 1.399(15)
C65 C66 1.428(15)
C66 C67 1.392(12)
C66 H66 0.9300
C67 C68 1.387(13)
C67 H67 0.9300
C68 C69 1.390(11)
C68 H68 0.9300
C69 C70 1.434(10)
C70 C71 1.417(16)
C70 H70 0.9300
C71 C72 1.431(9)
C71 H71 0.9300
C72 H72 0.9300
C73 S2 1.516(8)
C73 S1 1.518(8)
C74 S3 1.495(9)
C74 S4 1.500(9)

loop_
_geom_torsion_atom_site_label_1
_geom_torsion_atom_site_label_2
_geom_torsion_atom_site_label_3
_geom_torsion_atom_site_label_4
_geom_torsion
C9 C1 C2 C61 -114.1(9)
C6 C1 C2 C61 118.5(9)
C9 C1 C2 C12 0.9(11)
C6 C1 C2 C12 -126.5(8)
C61 C1 C2 C12 115.0(9)
C9 C1 C2 C3 123.5(8)
C6 C1 C2 C3 -4.0(10)
C61 C1 C2 C3 -122.5(9)
C61 C2 C3 C4 -59.8(13)
C12 C2 C3 C4 139.5(9)
C1 C2 C3 C4 11.3(12)
C61 C2 C3 C14 149.5(9)
C12 C2 C3 C14 -11.2(9)
C1 C2 C3 C14 -139.4(8)
C14 C3 C4 C17 -4.4(13)
C2 C3 C4 C17 -151.0(8)
C14 C3 C4 C5 135.3(10)
C2 C3 C4 C5 -11.3(14)
C3 C4 C5 C6 3.4(14)
C17 C4 C5 C6 145.2(9)
C3 C4 C5 C19 -141.5(10)
C17 C4 C5 C19 0.2(10)
C19 C5 C6 C7 -0.7(14)
C4 C5 C6 C7 -137.8(9)
C19 C5 C6 C1 141.5(10)
C4 C5 C6 C1 4.4(14)
C9 C1 C6 C5 -133.9(9)
C61 C1 C6 C5 61.8(13)
C2 C1 C6 C5 -3.6(12)
C9 C1 C6 C7 12.3(10)
C61 C1 C6 C7 -152.1(8)
C2 C1 C6 C7 142.6(8)
C5 C6 C7 C21 -0.3(13)
C1 C6 C7 C21 -149.4(8)
C5 C6 C7 C8 137.6(9)
C1 C6 C7 C8 -11.6(10)
C21 C7 C8 C24 -7.3(14)
C6 C7 C8 C24 -147.2(10)
C21 C7 C8 C9 146.6(8)
C6 C7 C8 C9 6.6(11)
C6 C1 C9 C10 132.9(10)
C61 C1 C9 C10 -62.2(12)
C2 C1 C9 C10 3.5(13)
C6 C1 C9 C8 -8.3(10)
C61 C1 C9 C8 156.6(8)
C2 C1 C9 C8 -137.8(8)
C24 C8 C9 C10 9.2(14)
C7 C8 C9 C10 -143.9(8)
C24 C8 C9 C1 154.3(10)
C7 C8 C9 C1 1.2(10)
C1 C9 C10 C26 -144.6(9)
C8 C9 C10 C26 -6.3(12)
C1 C9 C10 C11 -4.5(14)
C8 C9 C10 C11 133.8(9)
C9 C10 C11 C12 0.6(14)
C26 C10 C11 C12 144.7(10)
C9 C10 C11 C28 -146.8(9)
C26 C10 C11 C28 -2.6(10)
C10 C11 C12 C13 -135.8(10)
C28 C11 C12 C13 6.2(14)
C10 C11 C12 C2 4.0(14)
C28 C11 C12 C2 146.0(8)
C61 C2 C12 C11 64.4(12)
C3 C2 C12 C11 -133.3(9)
C1 C2 C12 C11 -4.5(12)
C61 C2 C12 C13 -151.4(8)
C3 C2 C12 C13 10.9(9)
C1 C2 C12 C13 139.7(7)
C11 C12 C13 C30 -4.4(14)
C2 C12 C13 C30 -149.0(9)
C11 C12 C13 C14 137.5(9)
C2 C12 C13 C14 -7.1(10)
C4 C3 C14 C15 2.7(14)
C2 C3 C14 C15 152.8(9)
C4 C3 C14 C13 -142.9(9)
C2 C3 C14 C13 7.3(10)
C30 C13 C14 C15 -1.7(14)
C12 C13 C14 C15 -144.4(9)
C30 C13 C14 C3 142.5(9)
C12 C13 C14 C3 -0.1(11)
C3 C14 C15 C16 -1.3(14)
C13 C14 C15 C16 138.9(10)
C3 C14 C15 C32 -140.3(9)
C13 C14 C15 C32 0.0(14)
C14 C15 C16 C17 2.3(14)
C32 C15 C16 C17 142.7(10)
C14 C15 C16 C34 -141.5(10)
C32 C15 C16 C34 -1.1(11)
C15 C16 C17 C18 -136.7(10)
C34 C16 C17 C18 3.2(15)
C15 C16 C17 C4 -4.2(14)
C34 C16 C17 C4 135.7(10)
C3 C4 C17 C16 5.2(13)
C5 C4 C17 C16 -138.8(9)
C3 C4 C17 C18 144.5(8)
C5 C4 C17 C18 0.5(10)
C16 C17 C18 C19 138.5(10)
C4 C17 C18 C19 -1.0(10)
C16 C17 C18 C36 -2.9(14)
C4 C17 C18 C36 -142.4(9)
C6 C5 C19 C18 -143.4(10)
C4 C5 C19 C18 -0.9(10)
C6 C5 C19 C20 3.6(14)
C4 C5 C19 C20 146.1(8)
C36 C18 C19 C5 143.4(9)
C17 C18 C19 C5 1.3(10)
C36 C18 C19 C20 -1.8(13)
C17 C18 C19 C20 -144.0(9)
C5 C19 C20 C38 -141.3(9)
C18 C19 C20 C38 2.7(14)
C5 C19 C20 C21 -5.3(13)
C18 C19 C20 C21 138.7(9)
C6 C7 C21 C20 -1.8(13)
C8 C7 C21 C20 -137.8(9)
C6 C7 C21 C22 141.2(10)
C8 C7 C21 C22 5.2(13)
C38 C20 C21 C7 145.2(9)
C19 C20 C21 C7 4.6(13)
C38 C20 C21 C22 -2.8(11)
C19 C20 C21 C22 -143.4(9)
C7 C21 C22 C23 -2.5(15)
C20 C21 C22 C23 145.0(10)
C7 C21 C22 C39 -144.7(10)
C20 C21 C22 C39 2.8(11)
C39 C22 C23 C24 136.9(11)
C21 C22 C23 C24 1.2(16)
C39 C22 C23 C42 -3.3(14)
C21 C22 C23 C42 -139.0(10)
C9 C8 C24 C23 -142.4(10)
C7 C8 C24 C23 6.2(15)
C9 C8 C24 C25 -5.4(15)
C7 C8 C24 C25 143.2(10)
C22 C23 C24 C8 -3.2(16)
C42 C23 C24 C8 140.3(10)
C22 C23 C24 C25 -140.8(11)
C42 C23 C24 C25 2.6(11)
C8 C24 C25 C26 -1.1(15)
C23 C24 C25 C26 137.2(10)
C8 C24 C25 C43 -140.4(10)
C23 C24 C25 C43 -2.1(11)
C24 C25 C26 C27 -136.6(10)
C43 C25 C26 C27 -3.2(14)
C24 C25 C26 C10 3.5(15)
C43 C25 C26 C10 136.9(10)
C9 C10 C26 C25 0.6(14)
C11 C10 C26 C25 -142.6(10)
C9 C10 C26 C27 144.5(9)
C11 C10 C26 C27 1.2(11)
C25 C26 C27 C45 1.3(14)
C10 C26 C27 C45 -142.4(9)
C25 C26 C27 C28 144.5(9)
C10 C26 C27 C28 0.8(10)
C45 C27 C28 C29 -1.7(13)
C26 C27 C28 C29 -145.1(8)
C45 C27 C28 C11 140.9(9)
C26 C27 C28 C11 -2.5(10)
C12 C11 C28 C29 -3.3(13)
C10 C11 C28 C29 145.2(8)
C12 C11 C28 C27 -145.4(9)
C10 C11 C28 C27 3.1(10)
C27 C28 C29 C47 4.1(13)
C11 C28 C29 C47 -135.1(9)
C27 C28 C29 C30 137.8(9)
C11 C28 C29 C30 -1.3(12)
C12 C13 C30 C31 141.1(9)
C14 C13 C30 C31 1.8(13)
C12 C13 C30 C29 -0.3(14)
C14 C13 C30 C29 -139.5(9)
C47 C29 C30 C13 142.2(9)
C28 C29 C30 C13 3.0(14)
C47 C29 C30 C31 -3.9(10)
C28 C29 C30 C31 -143.1(9)
C13 C30 C31 C32 -0.1(14)
C29 C30 C31 C32 146.1(9)
C13 C30 C31 C48 -143.8(10)
C29 C30 C31 C48 2.4(11)
C48 C31 C32 C33 -0.6(17)
C30 C31 C32 C33 -138.5(10)
C48 C31 C32 C15 136.0(12)
C30 C31 C32 C15 -1.9(15)
C16 C15 C32 C31 -140.2(11)
C14 C15 C32 C31 2.0(15)
C16 C15 C32 C33 3.2(11)
C14 C15 C32 C33 145.4(9)
C31 C32 C33 C50 2.0(16)
C15 C32 C33 C50 -142.6(9)
C31 C32 C33 C34 140.4(11)
C15 C32 C33 C34 -4.3(11)
C50 C33 C34 C35 0.5(14)
C32 C33 C34 C35 -137.5(10)
C50 C33 C34 C16 141.7(9)
C32 C33 C34 C16 3.7(11)
C15 C16 C34 C35 141.6(9)
C17 C16 C34 C35 -2.4(15)
C15 C16 C34 C33 -1.5(11)
C17 C16 C34 C33 -145.6(10)
C33 C34 C35 C52 -2.0(14)
C16 C34 C35 C52 -137.9(10)
C33 C34 C35 C36 137.2(10)
C16 C34 C35 C36 1.4(15)
C19 C18 C36 C35 -136.4(10)
C17 C18 C36 C35 1.8(14)
C19 C18 C36 C37 0.5(13)
C17 C18 C36 C37 138.8(9)
C52 C35 C36 C18 140.8(9)
C34 C35 C36 C18 -1.1(14)
C52 C35 C36 C37 -1.5(11)
C34 C35 C36 C37 -143.4(9)
C18 C36 C37 C38 0.0(13)
C35 C36 C37 C38 141.7(9)
C18 C36 C37 C53 -139.9(9)
C35 C36 C37 C53 1.9(10)
C21 C20 C38 C37 -141.9(9)
C19 C20 C38 C37 -2.2(14)
C21 C20 C38 C39 1.7(12)
C19 C20 C38 C39 141.4(10)
C53 C37 C38 C20 135.9(10)
C36 C37 C38 C20 0.9(14)
C53 C37 C38 C39 -4.6(13)
C36 C37 C38 C39 -139.6(9)
C23 C22 C39 C40 1.1(15)
C21 C22 C39 C40 140.3(10)
C23 C22 C39 C38 -141.0(10)
C21 C22 C39 C38 -1.8(12)
C20 C38 C39 C40 -139.7(10)
C37 C38 C39 C40 4.9(15)
C20 C38 C39 C22 0.1(12)
C37 C38 C39 C22 144.8(9)
C22 C39 C40 C41 0.6(15)
C38 C39 C40 C41 137.0(12)
C22 C39 C40 C54 -141.6(9)
C38 C39 C40 C54 -5.2(15)
C39 C40 C41 C42 0.2(17)
C54 C40 C41 C42 144.9(12)
C39 C40 C41 C56 -143.2(10)
C54 C40 C41 C56 1.5(12)
C40 C41 C42 C23 -2.5(17)
C56 C41 C42 C23 136.9(10)
C40 C41 C42 C43 -136.6(11)
C56 C41 C42 C43 2.8(15)
C22 C23 C42 C41 4.1(14)
C24 C23 C42 C41 -142.8(10)
C22 C23 C42 C43 144.9(9)
C24 C23 C42 C43 -2.0(10)
C26 C25 C43 C44 3.0(14)
C24 C25 C43 C44 143.9(10)
C26 C25 C43 C42 -140.2(9)
C24 C25 C43 C42 0.7(10)
C41 C42 C43 C44 -2.5(14)
C23 C42 C43 C44 -142.6(10)
C41 C42 C43 C25 140.8(10)
C23 C42 C43 C25 0.8(11)
C25 C43 C44 C45 -0.8(16)
C42 C43 C44 C45 139.5(11)
C25 C43 C44 C57 -140.1(10)
C42 C43 C44 C57 0.3(14)
C26 C27 C45 C44 0.9(14)
C28 C27 C45 C44 -136.9(11)
C26 C27 C45 C46 137.7(10)
C28 C27 C45 C46 -0.1(13)
C43 C44 C45 C27 -1.1(16)
C57 C44 C45 C27 143.0(9)
C43 C44 C45 C46 -142.6(10)
C57 C44 C45 C46 1.5(11)
C27 C45 C46 C47 -0.4(13)
C44 C45 C46 C47 140.1(9)
C27 C45 C46 C58 -139.8(10)
C44 C45 C46 C58 0.6(11)
C58 C46 C47 C29 139.2(10)
C45 C46 C47 C29 2.8(14)
C58 C46 C47 C48 -2.4(14)
C45 C46 C47 C48 -138.8(10)
C28 C29 C47 C46 -4.8(14)
C30 C29 C47 C46 -142.2(9)
C28 C29 C47 C48 141.4(9)
C30 C29 C47 C48 3.9(11)
C32 C31 C48 C49 -0.6(17)
C30 C31 C48 C49 140.9(10)
C32 C31 C48 C47 -141.5(11)
C30 C31 C48 C47 0.0(11)
C46 C47 C48 C31 144.1(10)
C29 C47 C48 C31 -2.5(11)
C46 C47 C48 C49 1.6(14)
C29 C47 C48 C49 -145.0(9)
C31 C48 C49 C59 -138.0(11)
C47 C48 C49 C59 0.6(14)
C31 C48 C49 C50 0.3(15)
C47 C48 C49 C50 139.0(9)
C34 C33 C50 C51 2.6(14)
C32 C33 C50 C51 139.4(10)
C34 C33 C50 C49 -139.1(10)
C32 C33 C50 C49 -2.3(15)
C48 C49 C50 C33 1.2(15)
C59 C49 C50 C33 146.1(10)
C48 C49 C50 C51 -145.4(10)
C59 C49 C50 C51 -0.6(11)
C33 C50 C51 C52 -4.0(15)
C49 C50 C51 C52 142.4(9)
C33 C50 C51 C60 -145.2(10)
C49 C50 C51 C60 1.2(11)
C50 C51 C52 C35 2.4(14)
C60 C51 C52 C35 138.6(10)
C50 C51 C52 C53 -137.3(10)
C60 C51 C52 C53 -1.0(15)
C34 C35 C52 C51 0.5(14)
C36 C35 C52 C51 -142.7(9)
C34 C35 C52 C53 143.8(9)
C36 C35 C52 C53 0.6(11)
C38 C37 C53 C54 4.9(14)
C36 C37 C53 C54 144.2(10)
C38 C37 C53 C52 -140.9(9)
C36 C37 C53 C52 -1.5(10)
C51 C52 C53 C54 0.1(15)
C35 C52 C53 C54 -144.4(10)
C51 C52 C53 C37 145.1(9)
C35 C52 C53 C37 0.6(10)
C37 C53 C54 C40 -5.2(15)
C52 C53 C54 C40 135.2(10)
C37 C53 C54 C55 -139.3(10)
C52 C53 C54 C55 1.1(15)
C41 C40 C54 C53 -140.6(11)
C39 C40 C54 C53 5.3(15)
C41 C40 C54 C55 -0.7(12)
C39 C40 C54 C55 145.3(9)
C53 C54 C55 C60 -1.2(16)
C40 C54 C55 C60 -141.6(10)
C53 C54 C55 C56 139.9(10)
C40 C54 C55 C56 -0.5(11)
C60 C55 C56 C57 -2.3(15)
C54 C55 C56 C57 -143.7(10)
C60 C55 C56 C41 142.8(10)
C54 C55 C56 C41 1.4(12)
C42 C41 C56 C55 -146.1(10)
C40 C41 C56 C55 -1.8(12)
C42 C41 C56 C57 -1.0(15)
C40 C41 C56 C57 143.3(10)
C55 C56 C57 C44 139.6(11)
C41 C56 C57 C44 -1.2(14)
C55 C56 C57 C58 1.1(14)
C41 C56 C57 C58 -139.7(10)
C43 C44 C57 C56 1.5(15)
C45 C44 C57 C56 -143.3(10)
C43 C44 C57 C58 141.7(10)
C45 C44 C57 C58 -3.1(11)
C47 C46 C58 C59 1.1(15)
C45 C46 C58 C59 140.4(10)
C47 C46 C58 C57 -141.7(9)
C45 C46 C58 C57 -2.4(10)
C56 C57 C58 C59 2.5(14)
C44 C57 C58 C59 -138.9(10)
C56 C57 C58 C46 144.8(9)
C44 C57 C58 C46 3.4(11)
C46 C58 C59 C60 -140.1(10)
C57 C58 C59 C60 -4.7(14)
C46 C58 C59 C49 1.0(14)
C57 C58 C59 C49 136.4(10)
C48 C49 C59 C58 -1.9(14)
C50 C49 C59 C58 -143.9(9)
C48 C49 C59 C60 141.6(10)
C50 C49 C59 C60 -0.3(11)
C56 C55 C60 C59 0.1(15)
C54 C55 C60 C59 136.9(10)
C56 C55 C60 C51 -136.6(10)
C54 C55 C60 C51 0.3(15)
C58 C59 C60 C55 3.4(15)
C49 C59 C60 C55 -140.1(10)
C58 C59 C60 C51 144.5(9)
C49 C59 C60 C51 1.0(11)
C52 C51 C60 C55 0.9(15)
C50 C51 C60 C55 141.3(10)
C52 C51 C60 C59 -141.8(10)
C50 C51 C60 C59 -1.4(11)
C12 C2 C61 C65 15.5(15)
C3 C2 C61 C65 -141.9(11)
C1 C2 C61 C65 117.6(12)
C12 C2 C61 C1 -102.1(9)
C3 C2 C61 C1 100.5(10)
C12 C2 C61 C62 150.6(9)
C3 C2 C61 C62 -6.9(14)
C1 C2 C61 C62 -107.3(10)
C9 C1 C61 C65 -15.5(14)
C6 C1 C61 C65 146.9(10)
C2 C1 C61 C65 -116.2(11)
C9 C1 C61 C2 100.7(9)
C6 C1 C61 C2 -96.9(9)
C9 C1 C61 C62 -150.7(9)
C6 C1 C61 C62 11.7(13)
C2 C1 C61 C62 108.6(10)
C65 C61 C62 O62 -178.5(10)
C2 C61 C62 O62 37.7(13)
C1 C61 C62 O62 -34.2(14)
C65 C61 C62 C63 1.3(11)
C2 C61 C62 C63 -142.4(10)
C1 C61 C62 C63 145.7(9)
O62 C62 C63 C72 -1(2)
C61 C62 C63 C72 179.6(11)
O62 C62 C63 C64 -179.8(11)
C61 C62 C63 C64 0.3(12)
C62 C63 C64 C69 179.6(10)
C72 C63 C64 C69 0.2(17)
C62 C63 C64 C65 -2.0(14)
C72 C63 C64 C65 178.6(10)
C69 C64 C65 C66 5.4(17)
C63 C64 C65 C66 -173.0(10)
C69 C64 C65 C61 -178.8(10)
C63 C64 C65 C61 2.9(13)
C2 C61 C65 C64 137.0(10)
C1 C61 C65 C64 -141.7(10)
C62 C61 C65 C64 -2.5(11)
C2 C61 C65 C66 -48.2(18)
C1 C61 C65 C66 33.0(18)
C62 C61 C65 C66 172.3(11)
C64 C65 C66 C67 -2.4(15)
C61 C65 C66 C67 -176.9(11)
C65 C66 C67 C68 -0.8(16)
C66 C67 C68 C69 1.5(17)
C65 C64 C69 C68 -4.7(17)
C63 C64 C69 C68 173.4(11)
C65 C64 C69 C70 -179.1(11)
C63 C64 C69 C70 -0.9(17)
C67 C68 C69 C64 1.1(16)
C67 C68 C69 C70 174.8(11)
C64 C69 C70 C71 1.6(16)
C68 C69 C70 C71 -172.2(11)
C69 C70 C71 C72 -1.6(17)
C62 C63 C72 C71 -179.4(11)
C64 C63 C72 C71 -0.2(16)
C70 C71 C72 C63 0.8(16)
